data_2001355
loop_
_publ_author_name
'Yano, T.'
'Urabe, K.'
'Ikawa, H.'
'Teraushi, T.'
'Ishizawa, N.'
'Udagawa, S.'

_publ_section_title
;
 Structure of \a-dicalcium silicate hydrate
;
_journal_issue 9
_journal_name_full 'Acta Crystallographica Section C'
_journal_page_first 1555
_journal_page_last 1559
_journal_paper_doi 10.1107/S0108270193004767
_journal_volume 49
_journal_year 1993
_chemical_formula_sum 'Ca2 H2 O5 Si'
_chemical_formula_weight 190.26
_chemical_name_mineral Poldervaartite
_symmetry_cell_setting orthorhombic
_symmetry_space_group_name_Hall 'P 2ac 2ab'
_symmetry_space_group_name_H-M 'P 21 21 21'
_cell_angle_alpha 90
_cell_angle_beta 90
_cell_angle_gamma 90
_cell_formula_units_Z 8
_cell_length_a 9.487(4)
_cell_length_b 9.179(4)
_cell_length_c 10.666(7)
_cell_volume 928.8(8)
_database_code_amcsd 0010286
_diffrn_radiation_type Mo
_diffrn_radiation_wavelength 0.71069
_exptl_absorpt_coefficient_mu 1.43
_exptl_crystal_density_diffrn 2.72
_exptl_crystal_F_000 768
_cod_data_source_file oh0018.cif
_cod_data_source_block oh0018_structure_1_of_1
_cod_database_code 2001355

loop_
_space_group_symop_operation_xyz
x,y,z
-x,1/2+y,1/2-z
1/2+x,1/2-y,-z
1/2-x,-y,1/2+z

loop_
_atom_site_label
_atom_site_fract_x
_atom_site_fract_y
_atom_site_fract_z
_atom_site_U_iso_or_equiv
Ca(1) .4808(4) .1703(5) .0660(4) .0055(12)
Ca(2) .5120(4) .8312(5) .9286(4) .0086(14)
Ca(3) .3471(4) .0066(3) .3886(3) .0020(9)
Ca(4) .6563(5) .9953(5) .6107(5) .0131(17)
Si(1) .1687(7) .2095(7) .1639(6) .0050(19)
Si(2) .8306(7) .7838(7) .8440(6) .0051(17)
O(1) .0619(11) .1324(11) .0656(13) .010(3)
O(2) .9498(9) .8563(10) .9343(11) .004(2)
O(3) .2432(13) .3487(16) .0735(15) .014(4)
O(4) .7458(12) .6572(12) .9264(13) .008(3)
O(5) .2981(15) .1044(16) .1950(15) .015(4)
O(6) .7065(12) .9041(13) .8132(12) .007(3)
O(7) .1099(10) .2900(12) .2812(11) .007(3)
O(8) .9069(10) .7060(12) .7218(12) .008(3)
O(9) .3946(16) .4492(17) .3912(16) .012(4)
O(10) .6067(14) .5458(14) .6009(13) .006(3)

loop_
_geom_angle_atom_site_label_1
_geom_angle_atom_site_label_2
_geom_angle_atom_site_label_3
_geom_angle
O(1) Si(1) O(3) 102.3(7)
O(1) Si(1) O(5) 110.6(8)
O(1) Si(1) O(7) 120.2(7)
O(3) Si(1) O(5) 104.2(8)
O(3) Si(1) O(7) 103.9(8)
O(5) Si(1) O(7) 113.3(8)
O(2) Si(2) O(4) 108.0(6)
O(2) Si(2) O(6) 109.9(7)
O(2) Si(2) O(8) 109.9(7)
O(4) Si(2) O(6) 103.1(7)
O(4) Si(2) O(8) 109.0(7)
O(6) Si(2) O(8) 116.4(7)

loop_
_geom_bond_atom_site_label_1
_geom_bond_atom_site_label_2
_geom_bond_distance
Si(1) O(1) 1.620(10)
Si(1) O(3) 1.75(2)
Si(1) O(5) 1.60(2)
Si(1) O(7) 1.560(10)
O(1) O(3) 2.63(2)
O(1) O(5) 2.65(2)
O(1) O(7) 2.76(2)
O(3) O(5) 2.64(2)
O(3) O(7) 2.61(2)
O(5) O(7) 2.63(2)
Si(2) O(2) 1.630(10)
Si(2) O(4) 1.670(10)
Si(2) O(6) 1.650(10)
Si(2) O(8) 1.650(10)
O(2) O(4) 2.66(2)
O(2) O(6) 2.68(2)
O(2) O(8) 2.69(2)
O(4) O(6) 2.60(2)
O(4) O(8) 2.70(2)
O(6) O(8) 2.81(2)
Ca(1) O(1)i 2.420(10)
Ca(1) O(3) 2.79(2)
Ca(1) O(3)i 2.91(2)
Ca(1) O(5) 2.30(2)
Ca(1) O(8)ii 2.280(10)
Ca(1) O(9)iii 2.39(2)
Ca(1) O(10)iii 2.270(10)
O(1)i O(3) 3.37(2)
O(1)i O(3)i 2.63(2)
O(1) O(5) 4.45(2)
O(1) O(8)ii 3.15(2)
O(1) O(9)iii 4.29(2)
O(1) O(10)iii 3.38(2)
O(3) O(3)i 5.31(3)
O(3) O(5) 2.64(2)
O(3) O(8)ii 3.71(2)
O(3) O(9)iii 5.04(2)
O(3) O(10)iii 3.64(2)
O(4)i O(5) 5.12(2)
O(3)i O(8)ii 3.70(2)
O(3) O(9)iii 2.99(2)
O(3) O(10)iii 3.47(2)
O(5) O(8)ii 3.31(2)
O(5) O(9)iii 3.37(2)
O(5) O(10)iii 3.33(2)
O(8)ii O(9)iii 3.39(2)
O(8)ii O(10)iii 4.54(2)
O(9)iii O(10)iii 3.14(2)
Ca(2) O(2)iv 2.340(10)
Ca(2) O(4) 2.730(10)
Ca(2) O(4)iv 2.960(10)
Ca(2) O(6) 2.320(10)
Ca(2) O(7)v 2.250(10)
Ca(2) O(9)vi 2.38(2)
Ca(2) O(10)vi 2.29(2)
O(2)iv O(4) 3.18(2)
O(2)iv O(4)iv 2.66(2)
O(2) O(6) 4.35(2)
O(2) O(7)v 3.15(2)
O(2) O(9)vi 3.20(2)
O(2) O(10)vi 4.13(2)
O(4) O(4)iv 5.28(3)
O(4) O(6) 2.60(2)
O(4) O(7)v 3.75(2)
O(4) O(9)vi 3.57(2)
O(4) O(10)vi 4.90(2)
O(4)iv O(6) 5.21(2)
O(4)iv O(7)v 3.62(2)
O(4) O(9)vi 3.57(2)
O(4) O(10)vi 2.98(2)
O(6) O(7)v 3.51(2)
O(6) O(9)vi 3.32(2)
O(6) O(10)vi 3.37(2)
O(7)v O(9)vi 4.61(2)
O(7)v O(10)vi 3.33(2)
O(9)vi O(10)vi 3.14(2)
Ca(3) O(1)vii 2.440(10)
Ca(3) O(2)ii 2.350(10)
Ca(3) O(4)viii 2.570(10)
Ca(3) O(5) 2.30(2)
Ca(3) O(8)ix 2.350(10)
Ca(3) O(10)ix 2.33(2)
O(1)vii O(2)ii 3.08(2)
O(1)vii O(4)viii 3.18(2)
O(1) O(5) 4.70(2)
O(1) O(8)ix 3.15(2)
O(1) O(10)ix 3.70(2)
O(2)ii O(4)viii 3.18(2)
O(2)ii O(5) 3.52(2)
O(2) O(8)ix 3.86(2)
O(2) O(10)ix 4.60(2)
O(4)viii O(5) 4.09(2)
O(4)viii O(8)ix 4.81(2)
O(4) O(10)ix 2.98(2)
O(5) O(8)ix 3.16(2)
O(5) O(10)ix 3.15(2)
O(8)ix O(10)ix 3.46(2)
O(3)xii O(6) 2.59(2)
O(4) O(5)xiii 2.77(2)
O(7) O(10)xiv 3.19(2)
O(8) O(9)xv 2.97(2)
Ca(4) O(1)v 2.430(10)
Ca(4) O(2)x 2.530(10)
Ca(4) O(3)xi 2.57(2)
Ca(4) O(6) 2.370(10)
Ca(4) O(7)xii 2.330(10)
Ca(4) O(9)xii 2.32(2)
O(1)v O(2)x 3.08(2)
O(1)v O(3)xi 3.37(2)
O(1) O(6) 3.68(2)
O(1) O(7)xii 3.90(2)
O(1) O(9)xii 4.70(2)
O(2)x O(3)xi 3.34(2)
O(2)x O(6) 4.83(2)
O(2) O(7)xii 3.15(2)
O(2) O(9)xii 3.86(2)
O(3)xi O(6) 4.18(2)
O(3)xi O(7)xii 4.76(2)
O(3) O(9)xii 2.99(2)
O(6) O(7)xii 3.12(2)
O(6) O(9)xii 3.12(2)
O(7)xii O(9)xii 3.28(2)

loop_
_cod_related_entry_id
_cod_related_entry_database
_cod_related_entry_code
1 AMCSD 0010286
